data_7121238
loop_
_publ_author_name
'Foschi, Francesco'
'Roth, Torsten'
'Enders, Markus'
'Wadepohl, Hubert'
'Clot, Eric'
'Gade, Lutz H.'

_publ_section_title
;
 Isolation and structural characterization of a titanacyclopropane as key
 intermediate in the double aryl Grignard addition to
 2-(arylethynyl)pyridine derivatives.
;
_journal_issue 18
_journal_name_full 'Chemical communications (Cambridge, England)'
_journal_page_first 2228
_journal_page_last 2231
_journal_paper_doi 10.1039/c8cc00478a
_journal_volume 54
_journal_year 2018
_chemical_formula_moiety 'C24 H15 F3 N2'
_chemical_formula_sum 'C24 H15 F3 N2'
_chemical_formula_weight 388.38
_space_group_crystal_system monoclinic
_space_group_IT_number 14
_space_group_name_Hall '-P 2yn'
_space_group_name_H-M_alt 'P 1 21/n 1'
_symmetry_space_group_name_Hall '-P 2yn'
_symmetry_space_group_name_H-M 'P 1 21/n 1'
_atom_sites_solution_hydrogens difmap
_atom_sites_solution_primary iterative
_atom_sites_solution_secondary difmap
_audit_block_code ga_tro55
_audit_creation_date
;
'Thu Jan 23 17:11:22 2014'
;
_audit_creation_method
;
Olex2 1.2
(compiled Aug 10 2017 17:44:14 for OlexSys, GUI svn.r5381)
;
_audit_update_record
;
2018-01-17 deposited with the CCDC.
2018-02-05 downloaded from the CCDC.
;
_cell_angle_alpha 90
_cell_angle_beta 96.012(2)
_cell_angle_gamma 90
_cell_formula_units_Z 4
_cell_length_a 9.06788(17)
_cell_length_b 5.50360(16)
_cell_length_c 37.4304(11)
_cell_measurement_reflns_used 16733
_cell_measurement_temperature 110(1)
_cell_measurement_theta_max 70.3550
_cell_measurement_theta_min 4.7350
_cell_volume 1857.73(8)
_computing_cell_refinement
;
CrysAlisPro, Agilent Technologies,
Version 1.171.36.32 (release 02-08-2013 CrysAlis171 .NET)
(compiled Aug  2 2013,16:46:58)
;
_computing_data_collection
;
CrysAlisPro, Agilent Technologies,
Version 1.171.36.32 (release 02-08-2013 CrysAlis171 .NET)
(compiled Aug  2 2013,16:46:58)
;
_computing_data_reduction
;
CrysAlisPro, Agilent Technologies,
Version 1.171.36.32 (release 02-08-2013 CrysAlis171 .NET)
(compiled Aug  2 2013,16:46:58)
;
_computing_molecular_graphics 'Olex2 (Dolomanov et al., 2009)'
_computing_publication_material 'encif (Wadepohl, 2009-17); encifer 1.5.2 (CCDC, 2016)'
_computing_structure_refinement 'ShelXL (Sheldrick, 2015)'
_computing_structure_solution 'SUPERFLIP (Palatinus, 2007-2009)'
_diffrn_ambient_environment 'perfluoro polyether oil / N~2~'
_diffrn_ambient_temperature 110(1)
_diffrn_detector 'CCD plate'
_diffrn_detector_area_resol_mean 7.9621
_diffrn_detector_type 'Agilent EOS'
_diffrn_measured_fraction_theta_full 1.000
_diffrn_measured_fraction_theta_max 0.993
_diffrn_measurement_details
;
#__ type_ start__ end____ width___ exp.time_
  1 omega   43.00   68.00   1.0000    5.0000
omega____ theta____ kappa____ phi______ frames
    -        0.0000   57.0000 -180.0000 25

#__ type_ start__ end____ width___ exp.time_
  2 omega   11.00   65.00   1.0000    5.0000
omega____ theta____ kappa____ phi______ frames
    -        0.0000   38.0000  -90.0000 54

#__ type_ start__ end____ width___ exp.time_
  3 omega  -21.00   33.00   1.0000    5.0000
omega____ theta____ kappa____ phi______ frames
    -        0.0000   57.0000 -180.0000 54

#__ type_ start__ end____ width___ exp.time_
  4 omega  -25.00    4.00   1.0000    5.0000
omega____ theta____ kappa____ phi______ frames
    -        0.0000   38.0000  -90.0000 29

#__ type_ start__ end____ width___ exp.time_
  5 omega   15.00   43.00   1.0000    5.0000
omega____ theta____ kappa____ phi______ frames
    -        0.0000  -19.0000  -60.0000 28

#__ type_ start__ end____ width___ exp.time_
  6 omega  -38.00  -10.00   1.0000    5.0000
omega____ theta____ kappa____ phi______ frames
    -        0.0000  -19.0000  -60.0000 28

#__ type_ start__ end____ width___ exp.time_
  7 omega  -70.00    8.00   1.0000    5.0000
omega____ theta____ kappa____ phi______ frames
    -        0.0000  -19.0000   90.0000 78

#__ type_ start__ end____ width___ exp.time_
  8 omega  -18.00    9.00   1.0000    5.0000
omega____ theta____ kappa____ phi______ frames
    -       10.0000   78.0000  -36.7725 27

#__ type_ start__ end____ width___ exp.time_
  9 omega   33.00   84.00   1.0000    5.0000
omega____ theta____ kappa____ phi______ frames
    -       14.0000   74.0000   45.8711 51

#__ type_ start__ end____ width___ exp.time_
 10 omega  -14.00   30.00   1.0000    5.0000
omega____ theta____ kappa____ phi______ frames
    -       14.0000   74.0000   45.8711 44

#__ type_ start__ end____ width___ exp.time_
 11 omega    6.00   35.00   1.0000   20.0000
omega____ theta____ kappa____ phi______ frames
    -       38.0000   80.0000   -4.7506 29

#__ type_ start__ end____ width___ exp.time_
 12 omega    6.00   31.00   1.0000   20.0000
omega____ theta____ kappa____ phi______ frames
    -       38.0000   80.0000 -143.4453 25

#__ type_ start__ end____ width___ exp.time_
 13 omega   10.00   35.00   1.0000   20.0000
omega____ theta____ kappa____ phi______ frames
    -       42.0000   80.0000  -96.7895 25

#__ type_ start__ end____ width___ exp.time_
 14 omega   10.00   35.00   1.0000   20.0000
omega____ theta____ kappa____ phi______ frames
    -       42.0000   80.0000   69.3420 25

#__ type_ start__ end____ width___ exp.time_
 15 omega   15.00   40.00   1.0000   20.0000
omega____ theta____ kappa____ phi______ frames
    -       46.0000   79.0000  107.8577 25

#__ type_ start__ end____ width___ exp.time_
 16 omega   14.00   39.00   1.0000   20.0000
omega____ theta____ kappa____ phi______ frames
    -       46.0000   80.0000 -158.1460 25

#__ type_ start__ end____ width___ exp.time_
 17 omega   15.00   40.00   1.0000   20.0000
omega____ theta____ kappa____ phi______ frames
    -       46.0000   78.0000  155.1236 25

#__ type_ start__ end____ width___ exp.time_
 18 omega   15.00   40.00   1.0000   20.0000
omega____ theta____ kappa____ phi______ frames
    -       46.0000   79.0000   18.9777 25

#__ type_ start__ end____ width___ exp.time_
 19 omega   20.00   46.00   1.0000   20.0000
omega____ theta____ kappa____ phi______ frames
    -       50.0000   77.0000  -17.9530 26

#__ type_ start__ end____ width___ exp.time_
 20 omega   93.00  120.00   1.0000   20.0000
omega____ theta____ kappa____ phi______ frames
    -       50.0000   77.0000   18.9330 27

#__ type_ start__ end____ width___ exp.time_
 21 omega   20.00   46.00   1.0000   20.0000
omega____ theta____ kappa____ phi______ frames
    -       50.0000   79.0000  151.7550 26

#__ type_ start__ end____ width___ exp.time_
 22 omega   21.00   47.00   1.0000   20.0000
omega____ theta____ kappa____ phi______ frames
    -       50.0000   77.0000   18.9330 26

#__ type_ start__ end____ width___ exp.time_
 23 omega   19.00   44.00   1.0000   20.0000
omega____ theta____ kappa____ phi______ frames
    -       50.0000   78.0000 -121.7016 25

#__ type_ start__ end____ width___ exp.time_
 24 omega   19.00   44.00   1.0000   20.0000
omega____ theta____ kappa____ phi______ frames
    -       50.0000   79.0000  -57.0658 25

#__ type_ start__ end____ width___ exp.time_
 25 omega   19.00   44.00   1.0000   20.0000
omega____ theta____ kappa____ phi______ frames
    -       50.0000   79.0000  -89.5757 25

#__ type_ start__ end____ width___ exp.time_
 26 omega   23.00   48.00   1.0000   20.0000
omega____ theta____ kappa____ phi______ frames
    -       54.0000   78.0000  179.9186 25

#__ type_ start__ end____ width___ exp.time_
 27 omega   24.00   50.00   1.0000   20.0000
omega____ theta____ kappa____ phi______ frames
    -       54.0000   77.0000  120.0000 26

#__ type_ start__ end____ width___ exp.time_
 28 omega   89.00  124.00   1.0000   20.0000
omega____ theta____ kappa____ phi______ frames
    -       54.0000   77.0000 -150.0000 35

#__ type_ start__ end____ width___ exp.time_
 29 omega   29.00   55.00   1.0000   20.0000
omega____ theta____ kappa____ phi______ frames
    -       54.0000   77.0000   30.0000 26

#__ type_ start__ end____ width___ exp.time_
 30 omega   23.00   48.00   1.0000   20.0000
omega____ theta____ kappa____ phi______ frames
    -       54.0000   78.0000   80.3497 25

#__ type_ start__ end____ width___ exp.time_
 31 omega  -16.00   84.00   1.0000   20.0000
omega____ theta____ kappa____ phi______ frames
    -       54.0000  -77.0000  -90.0000 100

#__ type_ start__ end____ width___ exp.time_
 32 omega   23.00   48.00   1.0000   20.0000
omega____ theta____ kappa____ phi______ frames
    -       54.0000   78.0000   52.5445 25

#__ type_ start__ end____ width___ exp.time_
 33 omega   24.00   50.00   1.0000   20.0000
omega____ theta____ kappa____ phi______ frames
    -       54.0000   77.0000 -150.0000 26

#__ type_ start__ end____ width___ exp.time_
 34 omega   25.00   51.00   1.0000   20.0000
omega____ theta____ kappa____ phi______ frames
    -       54.0000   77.0000  -90.0000 26

#__ type_ start__ end____ width___ exp.time_
 35 omega   25.00   50.00   1.0000   20.0000
omega____ theta____ kappa____ phi______ frames
    -       54.0000   77.0000  -30.0000 25

#__ type_ start__ end____ width___ exp.time_
 36 omega   23.00   48.00   1.0000   20.0000
omega____ theta____ kappa____ phi______ frames
    -       54.0000   78.0000   20.5820 25

#__ type_ start__ end____ width___ exp.time_
 37 omega   29.00   55.00   1.0000   20.0000
omega____ theta____ kappa____ phi______ frames
    -       54.0000   77.0000  -60.0000 26

#__ type_ start__ end____ width___ exp.time_
 38 omega   33.00   59.00   1.0000   20.0000
omega____ theta____ kappa____ phi______ frames
    -       58.0000   71.0000   60.6661 26

#__ type_ start__ end____ width___ exp.time_
 39 omega   28.00   53.00   1.0000   20.0000
omega____ theta____ kappa____ phi______ frames
    -       58.0000   77.0000  -23.8749 25

#__ type_ start__ end____ width___ exp.time_
 40 omega   29.00   55.00   1.0000   20.0000
omega____ theta____ kappa____ phi______ frames
    -       58.0000   77.0000   23.4717 26

#__ type_ start__ end____ width___ exp.time_
 41 omega   28.00   57.00   1.0000   20.0000
omega____ theta____ kappa____ phi______ frames
    -       58.0000   77.0000  146.0684 29

#__ type_ start__ end____ width___ exp.time_
 42 omega   36.00   61.00   1.0000   20.0000
omega____ theta____ kappa____ phi______ frames
    -       58.0000   68.0000  112.1175 25

#__ type_ start__ end____ width___ exp.time_
 43 omega   31.00   57.00   1.0000   20.0000
omega____ theta____ kappa____ phi______ frames
    -       58.0000   74.0000  -74.7545 26

#__ type_ start__ end____ width___ exp.time_
 44 omega   35.00   61.00   1.0000   20.0000
omega____ theta____ kappa____ phi______ frames
    -       62.0000   71.0000 -125.2225 26

#__ type_ start__ end____ width___ exp.time_
 45 omega   40.00   66.00   1.0000   20.0000
omega____ theta____ kappa____ phi______ frames
    -       62.0000   68.0000   49.3742 26

#__ type_ start__ end____ width___ exp.time_
 46 omega   33.00   59.00   1.0000   20.0000
omega____ theta____ kappa____ phi______ frames
    -       62.0000   76.0000  126.4113 26

#__ type_ start__ end____ width___ exp.time_
 47 omega   -9.00   94.00   1.0000   20.0000
omega____ theta____ kappa____ phi______ frames
    -       62.0000  -80.0000  104.0746 103

#__ type_ start__ end____ width___ exp.time_
 48 omega  109.00  134.00   1.0000   20.0000
omega____ theta____ kappa____ phi______ frames
    -       66.0000   68.0000   80.4749 25

#__ type_ start__ end____ width___ exp.time_
 49 omega   43.00   93.00   1.0000   20.0000
omega____ theta____ kappa____ phi______ frames
    -       66.0000   68.0000   80.4749 50

#__ type_ start__ end____ width___ exp.time_
 50 omega  105.00  131.00   1.0000   20.0000
omega____ theta____ kappa____ phi______ frames
    -       66.0000   68.0000 -141.4815 26

#__ type_ start__ end____ width___ exp.time_
 51 omega   48.00   74.00   1.0000   20.0000
omega____ theta____ kappa____ phi______ frames
    -       66.0000   68.0000 -141.4815 26

#__ type_ start__ end____ width___ exp.time_
 52 omega   37.00   63.00   1.0000   20.0000
omega____ theta____ kappa____ phi______ frames
    -       66.0000   76.0000 -177.1426 26

#__ type_ start__ end____ width___ exp.time_
 53 omega   52.00   78.00   1.0000   20.0000
omega____ theta____ kappa____ phi______ frames
    -       66.0000  -80.0000 -153.7299 26

#__ type_ start__ end____ width___ exp.time_
 54 omega   37.00   83.00   1.0000   20.0000
omega____ theta____ kappa____ phi______ frames
    -       66.0000   75.0000   47.1184 46

#__ type_ start__ end____ width___ exp.time_
 55 omega  110.00  136.00   1.0000   20.0000
omega____ theta____ kappa____ phi______ frames
    -       66.0000   74.0000 -166.5222 26

#__ type_ start__ end____ width___ exp.time_
 56 omega   38.00   64.00   1.0000   20.0000
omega____ theta____ kappa____ phi______ frames
    -       66.0000   74.0000 -166.5222 26

#__ type_ start__ end____ width___ exp.time_
 57 omega   70.00   95.00   1.0000   20.0000
omega____ theta____ kappa____ phi______ frames
    -       66.0000  -80.0000  132.3742 25

#__ type_ start__ end____ width___ exp.time_
 58 omega   50.00   76.00   1.0000   20.0000
omega____ theta____ kappa____ phi______ frames
    -       70.0000   67.0000 -151.2040 26

#__ type_ start__ end____ width___ exp.time_
 59 omega   51.00  119.00   1.0000   20.0000
omega____ theta____ kappa____ phi______ frames
    -       70.0000   67.0000  -44.3505 68

#__ type_ start__ end____ width___ exp.time_
 60 omega   41.00   71.00   1.0000   20.0000
omega____ theta____ kappa____ phi______ frames
    -       70.0000   75.0000 -113.5183 30

#__ type_ start__ end____ width___ exp.time_
 61 omega   42.00   68.00   1.0000   20.0000
omega____ theta____ kappa____ phi______ frames
    -       70.0000   76.0000  106.9193 26

#__ type_ start__ end____ width___ exp.time_
 62 omega   49.00   85.00   1.0000   20.0000
omega____ theta____ kappa____ phi______ frames
    -       70.0000   60.0000   29.7574 36

#__ type_ start__ end____ width___ exp.time_
 63 omega   44.00   93.00   1.0000   20.0000
omega____ theta____ kappa____ phi______ frames
    -       70.0000   73.0000  127.2491 49

#__ type_ start__ end____ width___ exp.time_
 64 omega   42.00   68.00   1.0000   20.0000
omega____ theta____ kappa____ phi______ frames
    -       70.0000   73.0000  101.0961 26

#__ type_ start__ end____ width___ exp.time_
 65 omega   41.00   81.00   1.0000   20.0000
omega____ theta____ kappa____ phi______ frames
    -       70.0000   75.0000  -69.6152 40

#__ type_ start__ end____ width___ exp.time_
 66 omega   41.00   90.00   1.0000   20.0000
omega____ theta____ kappa____ phi______ frames
    -       70.0000   76.0000  -14.5020 49

#__ type_ start__ end____ width___ exp.time_
 67 omega   50.00  106.00   1.0000   20.0000
omega____ theta____ kappa____ phi______ frames
    -       70.0000   59.0000 -177.9111 56

#__ type_ start__ end____ width___ exp.time_
 68 omega   46.00   72.00   1.0000   20.0000
omega____ theta____ kappa____ phi______ frames
    -       70.0000   72.0000  -93.2224 26

#__ type_ start__ end____ width___ exp.time_
 69 omega   47.00   72.00   1.0000   20.0000
omega____ theta____ kappa____ phi______ frames
    -       74.0000   71.0000 -171.2837 25

#__ type_ start__ end____ width___ exp.time_
 70 omega   51.00   77.00   1.0000   20.0000
omega____ theta____ kappa____ phi______ frames
    -       74.0000   64.0000 -105.8325 26

#__ type_ start__ end____ width___ exp.time_
 71 omega   50.00   89.00   1.0000   20.0000
omega____ theta____ kappa____ phi______ frames
    -       74.0000   68.0000   86.0036 39

#__ type_ start__ end____ width___ exp.time_
 72 omega   57.00   83.00   1.0000   20.0000
omega____ theta____ kappa____ phi______ frames
    -       74.0000   74.0000  -23.1273 26

#__ type_ start__ end____ width___ exp.time_
 73 omega   52.00   90.00   1.0000   20.0000
omega____ theta____ kappa____ phi______ frames
    -       74.0000   62.0000  -72.5554 38

#__ type_ start__ end____ width___ exp.time_
 74 omega   49.00   76.00   1.0000   20.0000
omega____ theta____ kappa____ phi______ frames
    -       78.0000   75.0000   30.7817 27

#__ type_ start__ end____ width___ exp.time_
 75 omega   84.00  109.00   1.0000   20.0000
omega____ theta____ kappa____ phi______ frames
    -       78.0000   70.0000   48.7141 25

#__ type_ start__ end____ width___ exp.time_
 76 omega   52.00   78.00   1.0000   20.0000
omega____ theta____ kappa____ phi______ frames
    -       78.0000   70.0000   48.7141 26

#__ type_ start__ end____ width___ exp.time_
 77 omega   57.00  103.00   1.0000   20.0000
omega____ theta____ kappa____ phi______ frames
    -       78.0000   53.0000  -85.0892 46

#__ type_ start__ end____ width___ exp.time_
 78 omega   49.00  147.00   1.0000   20.0000
omega____ theta____ kappa____ phi______ frames
    -       78.0000   76.0000  176.9435 98

#__ type_ start__ end____ width___ exp.time_
 79 omega   51.00   81.00   1.0000   20.0000
omega____ theta____ kappa____ phi______ frames
    -       78.0000   72.0000   94.2292 30

#__ type_ start__ end____ width___ exp.time_
 80 omega   49.00   75.00   1.0000   20.0000
omega____ theta____ kappa____ phi______ frames
    -       78.0000   75.0000  -31.2709 26

#__ type_ start__ end____ width___ exp.time_
 81 omega   63.00   89.00   1.0000   30.0000
omega____ theta____ kappa____ phi______ frames
    -       82.0000   72.0000   60.7497 26

#__ type_ start__ end____ width___ exp.time_
 82 omega   56.00   82.00   1.0000   30.0000
omega____ theta____ kappa____ phi______ frames
    -       82.0000   70.0000  -92.4924 26

#__ type_ start__ end____ width___ exp.time_
 83 omega   62.00  149.00   1.0000   30.0000
omega____ theta____ kappa____ phi______ frames
    -       82.0000   63.0000  -10.1707 87

#__ type_ start__ end____ width___ exp.time_
 84 omega   54.00   80.00   1.0000   30.0000
omega____ theta____ kappa____ phi______ frames
    -       82.0000   74.0000  -77.7744 26

#__ type_ start__ end____ width___ exp.time_
 85 omega   57.00   86.00   1.0000   30.0000
omega____ theta____ kappa____ phi______ frames
    -       86.0000   75.0000  -75.3469 29

#__ type_ start__ end____ width___ exp.time_
 86 omega   58.00   83.00   1.0000   30.0000
omega____ theta____ kappa____ phi______ frames
    -       86.0000   73.0000   50.8238 25

#__ type_ start__ end____ width___ exp.time_
 87 omega   60.00   86.00   1.0000   30.0000
omega____ theta____ kappa____ phi______ frames
    -       86.0000   70.0000    6.2915 26

#__ type_ start__ end____ width___ exp.time_
 88 omega   63.00   95.00   1.0000   30.0000
omega____ theta____ kappa____ phi______ frames
    -       86.0000   68.0000  150.1476 32

#__ type_ start__ end____ width___ exp.time_
 89 omega   63.00   93.00   1.0000   30.0000
omega____ theta____ kappa____ phi______ frames
    -       86.0000   66.0000  -26.3335 30

#__ type_ start__ end____ width___ exp.time_
 90 omega   64.00   91.00   1.0000   30.0000
omega____ theta____ kappa____ phi______ frames
    -       86.0000   35.0000  130.0871 27

#__ type_ start__ end____ width___ exp.time_
 91 omega   60.00   86.00   1.0000   30.0000
omega____ theta____ kappa____ phi______ frames
    -       86.0000   70.0000   99.5368 26

#__ type_ start__ end____ width___ exp.time_
 92 omega   58.00  144.00   1.0000   30.0000
omega____ theta____ kappa____ phi______ frames
    -       86.0000   75.0000  116.1103 86

#__ type_ start__ end____ width___ exp.time_
 93 omega   64.00   90.00   1.0000   30.0000
omega____ theta____ kappa____ phi______ frames
    -       86.0000   45.0000  -98.2342 26

#__ type_ start__ end____ width___ exp.time_
 94 omega   18.00   87.00   1.0000   30.0000
omega____ theta____ kappa____ phi______ frames
    -       86.0000  -80.0000  -27.3800 69

#__ type_ start__ end____ width___ exp.time_
 95 omega   61.00   87.00   1.0000   30.0000
omega____ theta____ kappa____ phi______ frames
    -       90.0000   76.0000   95.1330 26

#__ type_ start__ end____ width___ exp.time_
 96 omega   70.00   96.00   1.0000   30.0000
omega____ theta____ kappa____ phi______ frames
    -       90.0000   48.0000 -154.1602 26

#__ type_ start__ end____ width___ exp.time_
 97 omega   79.00  106.00   1.0000   30.0000
omega____ theta____ kappa____ phi______ frames
    -       94.0000   63.0000   59.1814 27

#__ type_ start__ end____ width___ exp.time_
 98 omega   66.00   97.00   1.0000   30.0000
omega____ theta____ kappa____ phi______ frames
    -       94.0000   73.0000  133.3236 31

#__ type_ start__ end____ width___ exp.time_
 99 omega   70.00   97.00   1.0000   30.0000
omega____ theta____ kappa____ phi______ frames
    -       94.0000   67.0000   21.9161 27

#__ type_ start__ end____ width___ exp.time_
100 omega   65.00  156.00   1.0000   30.0000
omega____ theta____ kappa____ phi______ frames
    -       94.0000   75.0000  -64.4721 91

#__ type_ start__ end____ width___ exp.time_
101 omega   71.00   97.00   1.0000   30.0000
omega____ theta____ kappa____ phi______ frames
    -       94.0000   65.0000 -172.4761 26

#__ type_ start__ end____ width___ exp.time_
102 omega   70.00   95.00   1.0000   30.0000
omega____ theta____ kappa____ phi______ frames
    -       98.0000   74.0000  -86.9515 25

#__ type_ start__ end____ width___ exp.time_
103 omega   71.00  103.00   1.0000   30.0000
omega____ theta____ kappa____ phi______ frames
    -       98.0000   71.0000  149.5549 32

#__ type_ start__ end____ width___ exp.time_
104 omega   81.00  108.00   1.0000   30.0000
omega____ theta____ kappa____ phi______ frames
    -      102.0000   52.0000  -10.5839 27

#__ type_ start__ end____ width___ exp.time_
105 omega   74.00  114.00   1.0000   30.0000
omega____ theta____ kappa____ phi______ frames
    -      102.0000   73.0000   29.7923 40

#__ type_ start__ end____ width___ exp.time_
106 omega   78.00  177.00   1.0000   30.0000
omega____ theta____ kappa____ phi______ frames
    -      108.0000   77.0000  -90.0000 99

#__ type_ start__ end____ width___ exp.time_
107 omega  151.00  176.00   1.0000   30.0000
omega____ theta____ kappa____ phi______ frames
    -      108.0000   77.0000   90.0000 25

#__ type_ start__ end____ width___ exp.time_
108 omega   78.00  104.00   1.0000   30.0000
omega____ theta____ kappa____ phi______ frames
    -      108.0000   77.0000   90.0000 26

#__ type_ start__ end____ width___ exp.time_
109 omega  110.00  166.00   1.0000   30.0000
omega____ theta____ kappa____ phi______ frames
    -      108.0000   77.0000  150.0000 56

#__ type_ start__ end____ width___ exp.time_
110 omega   78.00  104.00   1.0000   30.0000
omega____ theta____ kappa____ phi______ frames
    -      108.0000   77.0000  150.0000 26

#__ type_ start__ end____ width___ exp.time_
111 omega  150.00  176.00   1.0000   30.0000
omega____ theta____ kappa____ phi______ frames
    -      108.0000   77.0000 -120.0000 26

#__ type_ start__ end____ width___ exp.time_
112 omega   78.00  103.00   1.0000   30.0000
omega____ theta____ kappa____ phi______ frames
    -      108.0000   77.0000 -120.0000 25

#__ type_ start__ end____ width___ exp.time_
113 omega   78.00  177.00   1.0000   30.0000
omega____ theta____ kappa____ phi______ frames
    -      108.0000   77.0000  -30.0000 99

#__ type_ start__ end____ width___ exp.time_
114 omega  108.00  177.00   1.0000   30.0000
omega____ theta____ kappa____ phi______ frames
    -      108.0000   77.0000   60.0000 69

#__ type_ start__ end____ width___ exp.time_
115 omega   79.00  105.00   1.0000   30.0000
omega____ theta____ kappa____ phi______ frames
    -      108.0000   77.0000   60.0000 26

#__ type_ start__ end____ width___ exp.time_
116 omega  130.00  175.00   1.0000   30.0000
omega____ theta____ kappa____ phi______ frames
    -      108.0000   64.0000    0.0000 45

#__ type_ start__ end____ width___ exp.time_
117 omega   86.00  127.00   1.0000   30.0000
omega____ theta____ kappa____ phi______ frames
    -      108.0000   64.0000    0.0000 41

#__ type_ start__ end____ width___ exp.time_
118 omega   78.00  177.00   1.0000   30.0000
omega____ theta____ kappa____ phi______ frames
    -      108.0000   77.0000  120.0000 99

#__ type_ start__ end____ width___ exp.time_
119 omega  135.00  166.00   1.0000   30.0000
omega____ theta____ kappa____ phi______ frames
    -      108.0000   77.0000  -60.0000 31

#__ type_ start__ end____ width___ exp.time_
120 omega   78.00  115.00   1.0000   30.0000
omega____ theta____ kappa____ phi______ frames
    -      108.0000   77.0000  -60.0000 37

#__ type_ start__ end____ width___ exp.time_
121 omega  126.00  174.00   1.0000   30.0000
omega____ theta____ kappa____ phi______ frames
    -      108.0000   64.0000   90.0000 48

#__ type_ start__ end____ width___ exp.time_
122 omega   85.00  122.00   1.0000   30.0000
omega____ theta____ kappa____ phi______ frames
    -      108.0000   64.0000   90.0000 37

#__ type_ start__ end____ width___ exp.time_
123 omega   83.00  109.00   1.0000   30.0000
omega____ theta____ kappa____ phi______ frames
    -      108.0000   72.0000 -100.2567 26

#__ type_ start__ end____ width___ exp.time_
124 omega   77.00  103.00   1.0000   30.0000
omega____ theta____ kappa____ phi______ frames
    -      108.0000  -79.0000  114.1098 26

#__ type_ start__ end____ width___ exp.time_
125 omega   78.00  178.00   1.0000   30.0000
omega____ theta____ kappa____ phi______ frames
    -      108.0000   77.0000  167.3419 100

#__ type_ start__ end____ width___ exp.time_
126 omega   78.00  104.00   1.0000   30.0000
omega____ theta____ kappa____ phi______ frames
    -      108.0000   77.0000 -150.0000 26

#__ type_ start__ end____ width___ exp.time_
127 omega   80.00  106.00   1.0000   30.0000
omega____ theta____ kappa____ phi______ frames
    -      108.0000   76.0000 -141.8702 26

#__ type_ start__ end____ width___ exp.time_
128 omega   83.00  139.00   1.0000   30.0000
omega____ theta____ kappa____ phi______ frames
    -      108.0000  -80.0000  -27.5363 56

#__ type_ start__ end____ width___ exp.time_
129 omega   70.00  123.00   1.0000   30.0000
omega____ theta____ kappa____ phi______ frames
    -      108.0000  -80.0000   23.9275 53

#__ type_ start__ end____ width___ exp.time_
130 omega   78.00  103.00   1.0000   30.0000
omega____ theta____ kappa____ phi______ frames
    -      108.0000  -80.0000  103.1698 25

#__ type_ start__ end____ width___ exp.time_
131 omega   48.00  134.00   1.0000   30.0000
omega____ theta____ kappa____ phi______ frames
    -      108.0000  -79.0000  -90.7929 86

#__ type_ start__ end____ width___ exp.time_
132 omega   46.00  107.00   1.0000   30.0000
omega____ theta____ kappa____ phi______ frames
    -      108.0000  -79.0000  152.2262 61

#__ type_ start__ end____ width___ exp.time_
133 omega   70.00  104.00   1.0000   30.0000
omega____ theta____ kappa____ phi______ frames
    -      108.0000  -79.0000   73.3462 34

#__ type_ start__ end____ width___ exp.time_
134 omega  132.00  176.00   1.0000   30.0000
omega____ theta____ kappa____ phi______ frames
    -      108.0000   61.0000 -157.2657 44

#__ type_ start__ end____ width___ exp.time_
135 omega   86.00  112.00   1.0000   30.0000
omega____ theta____ kappa____ phi______ frames
    -      108.0000   61.0000 -157.2657 26

#__ type_ start__ end____ width___ exp.time_
136 omega   85.00  162.00   1.0000   30.0000
omega____ theta____ kappa____ phi______ frames
    -      108.0000   38.0000 -120.0000 77

#__ type_ start__ end____ width___ exp.time_
137 omega   87.00  156.00   1.0000   30.0000
omega____ theta____ kappa____ phi______ frames
    -      108.0000   64.0000  120.0000 69

#__ type_ start__ end____ width___ exp.time_
138 omega   85.00  111.00   1.0000   30.0000
omega____ theta____ kappa____ phi______ frames
    -      108.0000   64.0000  150.0000 26

#__ type_ start__ end____ width___ exp.time_
139 omega   85.00  111.00   1.0000   30.0000
omega____ theta____ kappa____ phi______ frames
    -      108.0000   64.0000 -150.0000 26

#__ type_ start__ end____ width___ exp.time_
140 omega   86.00  115.00   1.0000   30.0000
omega____ theta____ kappa____ phi______ frames
    -      108.0000   64.0000   60.0000 29

#__ type_ start__ end____ width___ exp.time_
141 omega   85.00  111.00   1.0000   30.0000
omega____ theta____ kappa____ phi______ frames
    -      108.0000   64.0000  -60.0000 26

#__ type_ start__ end____ width___ exp.time_
142 omega   85.00  174.00   1.0000   30.0000
omega____ theta____ kappa____ phi______ frames
    -      108.0000   64.0000 -120.0000 89

#__ type_ start__ end____ width___ exp.time_
143 omega   83.00  127.00   1.0000   30.0000
omega____ theta____ kappa____ phi______ frames
    -      108.0000  -79.0000 -130.4789 44

#__ type_ start__ end____ width___ exp.time_
144 omega   78.00  177.00   1.0000   30.0000
omega____ theta____ kappa____ phi______ frames
    -      108.0000   77.0000   30.0000 99

#__ type_ start__ end____ width___ exp.time_
145 omega   78.00  104.00   1.0000   30.0000
omega____ theta____ kappa____ phi______ frames
    -      108.0000   77.0000    0.0000 26

#__ type_ start__ end____ width___ exp.time_
146 omega   44.00   70.00   1.0000   30.0000
omega____ theta____ kappa____ phi______ frames
    -      108.0000  -79.0000 -130.4789 26

#__ type_ start__ end____ width___ exp.time_
147 omega   79.00  105.00   1.0000   30.0000
omega____ theta____ kappa____ phi______ frames
    -      108.0000   77.0000 -180.0000 26

#__ type_ start__ end____ width___ exp.time_
148 omega  123.00  173.00   1.0000   30.0000
omega____ theta____ kappa____ phi______ frames
    -      108.0000   77.0000 -150.0000 50

#__ type_ start__ end____ width___ exp.time_
149 omega   56.00  108.00   1.0000   30.0000
omega____ theta____ kappa____ phi______ frames
    -      108.0000  -79.0000 -161.7266 52

#__ type_ start__ end____ width___ exp.time_
150 omega  -69.00   21.00   1.0000    5.0000
omega____ theta____ kappa____ phi______ frames
    -        0.0000  -57.0000    0.0000 90

#__ type_ start__ end____ width___ exp.time_
151 omega  -72.00   26.00   1.0000    5.0000
omega____ theta____ kappa____ phi______ frames
    -        0.0000  -38.0000   30.0000 98

#__ type_ start__ end____ width___ exp.time_
152 omega  -73.00   44.00   1.0000    5.0000
omega____ theta____ kappa____ phi______ frames
    -        0.0000  -19.0000   30.0000 117

#__ type_ start__ end____ width___ exp.time_
153 omega  -19.00   80.00   1.0000    5.0000
omega____ theta____ kappa____ phi______ frames
    -       10.0000   76.0000  148.4008 99

#__ type_ start__ end____ width___ exp.time_
154 omega  -11.00   88.00   1.0000    5.0000
omega____ theta____ kappa____ phi______ frames
    -       18.0000   76.0000  -36.3579 99

#__ type_ start__ end____ width___ exp.time_
155 omega   -7.00   92.00   1.0000    5.0000
omega____ theta____ kappa____ phi______ frames
    -       22.0000   76.0000   76.1932 99

#__ type_ start__ end____ width___ exp.time_
156 omega   -8.00   92.00   1.0000    5.0000
omega____ theta____ kappa____ phi______ frames
    -       22.0000   77.0000    7.1442 100

#__ type_ start__ end____ width___ exp.time_
157 omega   -4.00   96.00   1.0000    5.0000
omega____ theta____ kappa____ phi______ frames
    -       26.0000   77.0000 -175.4551 100

#__ type_ start__ end____ width___ exp.time_
158 omega    2.00   97.00   1.0000    5.0000
omega____ theta____ kappa____ phi______ frames
    -       26.0000   44.0000  -70.1503 95

#__ type_ start__ end____ width___ exp.time_
159 omega  -18.00   80.00   1.0000   20.0000
omega____ theta____ kappa____ phi______ frames
    -       54.0000  -38.0000   90.0000 98

#__ type_ start__ end____ width___ exp.time_
160 omega  -15.00   75.00   1.0000   20.0000
omega____ theta____ kappa____ phi______ frames
    -       54.0000  -57.0000  -30.0000 90

#__ type_ start__ end____ width___ exp.time_
161 omega    0.00  101.00   1.0000   20.0000
omega____ theta____ kappa____ phi______ frames
    -       70.0000  -78.0000  -61.1795 101

#__ type_ start__ end____ width___ exp.time_
162 omega   55.00  138.00   1.0000   20.0000
omega____ theta____ kappa____ phi______ frames
    -       78.0000   66.0000  132.6372 83

#__ type_ start__ end____ width___ exp.time_
163 omega   57.00  148.00   1.0000   20.0000
omega____ theta____ kappa____ phi______ frames
    -       78.0000   53.0000  -85.0892 91

#__ type_ start__ end____ width___ exp.time_
164 omega   49.00  148.00   1.0000   20.0000
omega____ theta____ kappa____ phi______ frames
    -       78.0000   75.0000   30.7817 99

;
_diffrn_measurement_device '\k-geometry diffractometer'
_diffrn_measurement_device_type 'Agilent SuperNova, Dual, Cu at zero, Eos'
_diffrn_measurement_method '\w scans'
_diffrn_measurement_specimen_support 'polyimid foil'
_diffrn_orient_matrix_UB_11 0.1659480000
_diffrn_orient_matrix_UB_12 -0.0049345000
_diffrn_orient_matrix_UB_13 -0.0055029000
_diffrn_orient_matrix_UB_21 -0.0135777000
_diffrn_orient_matrix_UB_22 -0.2698338000
_diffrn_orient_matrix_UB_23 -0.0107817000
_diffrn_orient_matrix_UB_31 -0.0381943000
_diffrn_orient_matrix_UB_32 0.0741857000
_diffrn_orient_matrix_UB_33 -0.0395844000
_diffrn_radiation_monochromator mirror
_diffrn_radiation_probe x-ray
_diffrn_radiation_type 'Cu K\a'
_diffrn_radiation_wavelength 1.5418
_diffrn_reflns_av_R_equivalents 0.1176
_diffrn_reflns_av_unetI/netI 0.0348
_diffrn_reflns_Laue_measured_fraction_full 1.000
_diffrn_reflns_Laue_measured_fraction_max 0.993
_diffrn_reflns_limit_h_max 11
_diffrn_reflns_limit_h_min -11
_diffrn_reflns_limit_k_max 6
_diffrn_reflns_limit_k_min -6
_diffrn_reflns_limit_l_max 42
_diffrn_reflns_limit_l_min -45
_diffrn_reflns_number 53581
_diffrn_reflns_point_group_measured_fraction_full 1.000
_diffrn_reflns_point_group_measured_fraction_max 0.993
_diffrn_reflns_theta_full 67.684
_diffrn_reflns_theta_max 70.874
_diffrn_reflns_theta_min 4.752
_diffrn_source 'microfocus X-Ray tube'
_diffrn_source_type 'SuperNova (Cu) X-ray Source'
_exptl_absorpt_coefficient_mu 0.863
_exptl_absorpt_correction_T_max 0.964
_exptl_absorpt_correction_T_min 0.833
_exptl_absorpt_correction_type gaussian
_exptl_absorpt_process_details
;
CrysAlisPro, Agilent Technologies,
Version 1.171.36.32 (release 02-08-2013 CrysAlis171 .NET)
(compiled Aug  2 2013,16:46:58)
Numerical absorption correction based on gaussian integration over
 a multifaceted crystal model (Busing & Levy, 1957).
;
_exptl_crystal_colour colourless
_exptl_crystal_colour_primary colourless
_exptl_crystal_density_diffrn 1.389
_exptl_crystal_description needle
_exptl_crystal_F_000 800
_exptl_crystal_size_max 0.274
_exptl_crystal_size_mid 0.098
_exptl_crystal_size_min 0.043
_refine_diff_density_max 0.228
_refine_diff_density_min -0.275
_refine_diff_density_rms 0.048
_refine_ls_extinction_method none
_refine_ls_goodness_of_fit_ref 1.064
_refine_ls_hydrogen_treatment refxyz
_refine_ls_matrix_type full
_refine_ls_number_parameters 307
_refine_ls_number_reflns 3543
_refine_ls_number_restraints 0
_refine_ls_restrained_S_all 1.064
_refine_ls_R_factor_all 0.0472
_refine_ls_R_factor_gt 0.0398
_refine_ls_shift/su_max 0.000
_refine_ls_shift/su_mean 0.000
_refine_ls_structure_factor_coef Fsqd
_refine_ls_weighting_details 'w=1/[\s^2^(Fo^2^)+(0.0522P)^2^+0.6680P] where P=(Fo^2^+2Fc^2^)/3'
_refine_ls_weighting_scheme calc
_refine_ls_wR_factor_gt 0.1029
_refine_ls_wR_factor_ref 0.1090
_reflns_Friedel_coverage 0.000
_reflns_number_gt 3027
_reflns_number_total 3543
_reflns_threshold_expression 'I > 2\s(I)'
_cod_data_source_file c8cc00478a2.cif
_cod_data_source_block ga_tro55
_cod_depositor_comments 'Adding full bibliography for 7121234--7121240.cif.'
_cod_database_code 7121238
_audit_block_refno 1947
_audit_block_usercomment 'tr1186, needle, colourless'
_chemical_oxdiff_formula 'C24 H15 F3 N2'
_chemical_oxdiff_usercomment 'tr1186, needle, colourless'
_shelx_space_group_comment
;
The symmetry employed for this shelxl refinement is uniquely defined
by the following loop, which should always be used as a source of
symmetry information in preference to the above space-group names.
They are only intended as comments.
;
_shelx_estimated_absorpt_t_max 0.919
_shelx_estimated_absorpt_t_min 0.919
_reflns_odcompleteness_completeness 99.95
_reflns_odcompleteness_iscentric 1
_reflns_odcompleteness_theta 66.97
_shelxl_version_number 2018/1
_olex2_refinement_description
;
1. Fixed Uiso
 At 1.2 times of:
  All C(H) groups
;
_olex2_submission_special_instructions 'No special instructions were received'
_cell_oxdiff_length_a 9.0687(2)
_cell_oxdiff_length_b 5.50418(15)
_cell_oxdiff_length_c 37.4255(9)
_cell_oxdiff_angle_alpha 89.998(2)
_cell_oxdiff_angle_beta 96.049(2)
_cell_oxdiff_angle_gamma 90.014(2)
_cell_oxdiff_volume 1857.73(8)
_cell_oxdiff_measurement_reflns_used 16733

loop_
_symmetry_equiv_pos_as_xyz
'x, y, z'
'-x+1/2, y+1/2, -z+1/2'
'-x, -y, -z'
'x-1/2, -y-1/2, z-1/2'

loop_
_atom_site_label
_atom_site_type_symbol
_atom_site_fract_x
_atom_site_fract_y
_atom_site_fract_z
_atom_site_U_iso_or_equiv
_atom_site_adp_type
_atom_site_occupancy
_atom_site_site_symmetry_order
_atom_site_calc_flag
_atom_site_refinement_flags_posn
F1 F -0.27046(9) 1.31876(19) 0.30484(3) 0.0376(3) Uani 1 1 d .
F2 F 0.85842(9) 0.48417(18) 0.44962(3) 0.0328(2) Uani 1 1 d .
F3 F 0.47308(11) 1.05937(19) 0.22628(2) 0.0358(3) Uani 1 1 d .
N1 N 0.33553(14) 1.1365(3) 0.44663(4) 0.0280(3) Uani 1 1 d .
N2 N 0.14492(13) 0.8395(3) 0.43603(3) 0.0277(3) Uani 1 1 d .
C1 C 0.25258(15) 1.0116(3) 0.38560(4) 0.0208(3) Uani 1 1 d .
C2 C 0.37912(14) 0.9533(3) 0.37122(4) 0.0200(3) Uani 1 1 d .
C3 C 0.24512(14) 0.9943(3) 0.42512(4) 0.0209(3) Uani 1 1 d .
C4 C 0.32479(17) 1.1179(3) 0.48188(4) 0.0303(4) Uani 1 1 d .
H4 H 0.393(2) 1.227(4) 0.4976(5) 0.036 Uiso 1 1 d R
C5 C 0.22891(16) 0.9600(3) 0.49599(4) 0.0276(4) Uani 1 1 d .
H5 H 0.2222(19) 0.942(3) 0.5216(5) 0.033 Uiso 1 1 d R
C6 C 0.13981(16) 0.8231(3) 0.47149(4) 0.0305(4) Uani 1 1 d .
H6 H 0.070(2) 0.708(4) 0.4793(5) 0.037 Uiso 1 1 d R
C7 C 0.11199(14) 1.0902(3) 0.36453(4) 0.0204(3) Uani 1 1 d .
C8 C 0.03963(15) 1.3010(3) 0.37385(4) 0.0237(3) Uani 1 1 d .
H8 H 0.0793(19) 1.400(3) 0.3942(5) 0.028 Uiso 1 1 d R
C9 C -0.08952(15) 1.3780(3) 0.35382(4) 0.0261(3) Uani 1 1 d .
H9 H -0.138(2) 1.529(4) 0.3584(5) 0.031 Uiso 1 1 d R
C10 C -0.14538(14) 1.2405(3) 0.32491(4) 0.0254(3) Uani 1 1 d .
C11 C -0.08060(15) 1.0281(3) 0.31534(4) 0.0253(3) Uani 1 1 d .
H11 H -0.1237(19) 0.936(3) 0.2958(5) 0.030 Uiso 1 1 d R
C12 C 0.04951(14) 0.9539(3) 0.33529(4) 0.0215(3) Uani 1 1 d .
H12 H 0.0960(19) 0.803(3) 0.3296(5) 0.026 Uiso 1 1 d R
C13 C 0.50561(14) 0.8363(3) 0.39360(4) 0.0197(3) Uani 1 1 d .
C14 C 0.64990(15) 0.9281(3) 0.39380(4) 0.0212(3) Uani 1 1 d .
H14 H 0.6659(18) 1.081(3) 0.3806(5) 0.025 Uiso 1 1 d R
C15 C 0.76924(14) 0.8127(3) 0.41290(4) 0.0229(3) Uani 1 1 d .
H15 H 0.8692(19) 0.873(3) 0.4132(5) 0.027 Uiso 1 1 d R
C16 C 0.74201(14) 0.6031(3) 0.43124(4) 0.0230(3) Uani 1 1 d .
C17 C 0.60233(15) 0.5047(3) 0.43172(4) 0.0226(3) Uani 1 1 d .
H17 H 0.5875(19) 0.357(3) 0.4445(5) 0.027 Uiso 1 1 d R
C18 C 0.48404(14) 0.6239(3) 0.41253(4) 0.0218(3) Uani 1 1 d .
H18 H 0.3834(19) 0.558(3) 0.4118(5) 0.026 Uiso 1 1 d R
C19 C 0.40171(14) 0.9859(3) 0.33262(4) 0.0200(3) Uani 1 1 d .
C20 C 0.35004(14) 1.1901(3) 0.31287(4) 0.0220(3) Uani 1 1 d .
H20 H 0.3004(19) 1.317(3) 0.3240(5) 0.026 Uiso 1 1 d R
C21 C 0.37413(15) 1.2159(3) 0.27714(4) 0.0241(3) Uani 1 1 d .
H21 H 0.3405(19) 1.356(3) 0.2640(5) 0.029 Uiso 1 1 d R
C22 C 0.45056(15) 1.0356(3) 0.26134(4) 0.0241(3) Uani 1 1 d .
C23 C 0.50507(16) 0.8328(3) 0.27969(4) 0.0248(3) Uani 1 1 d .
H23 H 0.5588(19) 0.710(3) 0.2680(5) 0.030 Uiso 1 1 d R
C24 C 0.48050(15) 0.8096(3) 0.31556(4) 0.0221(3) Uani 1 1 d .
H24 H 0.5195(19) 0.666(3) 0.3287(5) 0.027 Uiso 1 1 d R

loop_
_atom_site_aniso_label
_atom_site_aniso_U_11
_atom_site_aniso_U_22
_atom_site_aniso_U_33
_atom_site_aniso_U_23
_atom_site_aniso_U_13
_atom_site_aniso_U_12
F1 0.0171(4) 0.0459(6) 0.0482(7) 0.0038(5) -0.0037(4) 0.0059(4)
F2 0.0151(4) 0.0461(6) 0.0363(6) 0.0098(4) -0.0017(4) -0.0004(4)
F3 0.0443(5) 0.0466(6) 0.0183(5) 0.0050(4) 0.0118(4) 0.0013(5)
N1 0.0243(6) 0.0369(8) 0.0237(7) -0.0040(6) 0.0070(5) -0.0100(5)
N2 0.0170(6) 0.0448(8) 0.0219(7) 0.0006(6) 0.0054(5) -0.0113(5)
C1 0.0152(6) 0.0266(8) 0.0217(8) -0.0003(6) 0.0061(5) -0.0045(5)
C2 0.0146(6) 0.0249(8) 0.0213(8) -0.0005(6) 0.0060(5) -0.0043(5)
C3 0.0105(6) 0.0293(8) 0.0235(8) -0.0012(6) 0.0052(5) -0.0007(5)
C4 0.0256(7) 0.0420(10) 0.0236(9) -0.0057(7) 0.0035(6) -0.0072(7)
C5 0.0215(7) 0.0429(10) 0.0191(8) 0.0006(7) 0.0053(6) 0.0000(6)
C6 0.0206(7) 0.0471(10) 0.0252(9) 0.0031(7) 0.0090(6) -0.0095(7)
C7 0.0124(6) 0.0302(8) 0.0199(8) 0.0013(6) 0.0078(5) -0.0037(5)
C8 0.0176(7) 0.0316(9) 0.0234(8) -0.0034(6) 0.0091(6) -0.0036(6)
C9 0.0173(6) 0.0288(9) 0.0341(9) 0.0013(7) 0.0124(6) 0.0018(6)
C10 0.0107(6) 0.0353(9) 0.0304(9) 0.0060(7) 0.0032(6) -0.0003(6)
C11 0.0156(6) 0.0352(9) 0.0254(9) -0.0009(7) 0.0031(6) -0.0053(6)
C12 0.0147(6) 0.0264(8) 0.0244(8) -0.0003(6) 0.0069(5) -0.0008(6)
C13 0.0143(6) 0.0293(8) 0.0165(7) -0.0025(6) 0.0064(5) -0.0021(5)
C14 0.0164(6) 0.0296(8) 0.0189(8) -0.0010(6) 0.0076(5) -0.0035(6)
C15 0.0121(6) 0.0367(9) 0.0207(8) -0.0031(6) 0.0063(5) -0.0059(6)
C16 0.0137(6) 0.0347(9) 0.0207(8) -0.0005(6) 0.0021(5) 0.0011(6)
C17 0.0180(7) 0.0291(8) 0.0213(8) 0.0014(6) 0.0049(5) -0.0027(6)
C18 0.0123(6) 0.0316(8) 0.0220(8) -0.0014(6) 0.0052(5) -0.0040(6)
C19 0.0105(6) 0.0295(8) 0.0206(8) -0.0004(6) 0.0044(5) -0.0040(5)
C20 0.0122(6) 0.0280(8) 0.0267(8) 0.0012(6) 0.0068(5) -0.0011(5)
C21 0.0151(6) 0.0305(9) 0.0270(9) 0.0056(6) 0.0032(6) -0.0021(6)
C22 0.0206(7) 0.0359(9) 0.0164(7) 0.0017(6) 0.0049(5) -0.0068(6)
C23 0.0207(7) 0.0310(9) 0.0240(8) -0.0019(6) 0.0084(6) -0.0012(6)
C24 0.0160(6) 0.0278(8) 0.0231(8) 0.0018(6) 0.0042(5) -0.0011(6)

loop_
_atom_type_symbol
_atom_type_description
_atom_type_scat_dispersion_real
_atom_type_scat_dispersion_imag
_atom_type_scat_source
C C 0.0181 0.0091 'International Tables Vol C Tables 4.2.6.8 and 6.1.1.4'
H H 0.0000 0.0000 'International Tables Vol C Tables 4.2.6.8 and 6.1.1.4'
F F 0.0727 0.0534 'International Tables Vol C Tables 4.2.6.8 and 6.1.1.4'
N N 0.0311 0.0180 'International Tables Vol C Tables 4.2.6.8 and 6.1.1.4'

loop_
_exptl_crystal_face_index_h
_exptl_crystal_face_index_k
_exptl_crystal_face_index_l
_exptl_crystal_face_perp_dist
_exptl_oxdiff_crystal_face_indexfrac_h
_exptl_oxdiff_crystal_face_indexfrac_k
_exptl_oxdiff_crystal_face_indexfrac_l
_exptl_oxdiff_crystal_face_x
_exptl_oxdiff_crystal_face_y
_exptl_oxdiff_crystal_face_z
0 2 -21 0.0488 -0.4883 1.9981 -20.5179 0.0220 -0.3113 0.9791
-6 0 5 0.0122 -6.0056 0.4982 4.9802 -1.0265 -0.1066 0.0692
6 0 -5 0.0311 6.0056 -0.4982 -4.9802 1.0265 0.1066 -0.0692
2 3 13 0.1314 1.5033 2.7518 12.5229 0.1670 -0.8980 -0.3490
-2 -3 -13 0.1314 -1.5033 -2.7518 -12.5229 -0.1670 0.8980 0.3490
0 -2 21 0.0488 0.4883 -1.9981 20.5179 -0.0220 0.3113 -0.9791

loop_
_geom_angle_atom_site_label_1
_geom_angle_atom_site_label_2
_geom_angle_atom_site_label_3
_geom_angle
C4 N1 C3 116.42(13)
C6 N2 C3 116.19(13)
C2 C1 C3 120.46(13)
C2 C1 C7 124.81(14)
C3 C1 C7 114.72(11)
C1 C2 C13 120.76(13)
C1 C2 C19 124.33(13)
C19 C2 C13 114.82(11)
N1 C3 C1 118.07(12)
N2 C3 N1 125.44(14)
N2 C3 C1 116.48(13)
N1 C4 H4 115.3(11)
N1 C4 C5 122.86(15)
C5 C4 H4 121.8(11)
C4 C5 H5 123.4(11)
C4 C5 C6 116.10(15)
C6 C5 H5 120.5(11)
N2 C6 C5 122.95(14)
N2 C6 H6 116.1(12)
C5 C6 H6 120.9(12)
C8 C7 C1 120.49(13)
C8 C7 C12 118.67(13)
C12 C7 C1 120.84(13)
C7 C8 H8 121.0(10)
C9 C8 C7 120.71(15)
C9 C8 H8 118.3(10)
C8 C9 H9 122.8(11)
C10 C9 C8 118.56(15)
C10 C9 H9 118.5(11)
F1 C10 C9 118.51(14)
F1 C10 C11 118.65(14)
C11 C10 C9 122.84(14)
C10 C11 H11 120.6(11)
C10 C11 C12 118.18(15)
C12 C11 H11 121.2(11)
C7 C12 H12 119.0(11)
C11 C12 C7 121.01(14)
C11 C12 H12 120.0(11)
C14 C13 C2 120.60(13)
C18 C13 C2 120.49(12)
C18 C13 C14 118.75(13)
C13 C14 H14 119.2(10)
C15 C14 C13 121.01(14)
C15 C14 H14 119.8(10)
C14 C15 H15 122.0(11)
C16 C15 C14 117.99(13)
C16 C15 H15 120.0(10)
F2 C16 C15 118.89(12)
F2 C16 C17 117.87(14)
C15 C16 C17 123.24(14)
C16 C17 H17 121.1(10)
C16 C17 C18 117.86(14)
C18 C17 H17 121.1(11)
C13 C18 H18 118.4(10)
C17 C18 C13 121.15(13)
C17 C18 H18 120.5(10)
C20 C19 C2 122.43(13)
C24 C19 C2 119.17(13)
C24 C19 C20 118.38(14)
C19 C20 H20 120.5(11)
C21 C20 C19 120.97(14)
C21 C20 H20 118.5(11)
C20 C21 H21 120.7(11)
C22 C21 C20 118.55(14)
C22 C21 H21 120.8(11)
F3 C22 C21 118.64(14)
F3 C22 C23 118.63(14)
C23 C22 C21 122.73(14)
C22 C23 H23 121.1(11)
C22 C23 C24 118.12(14)
C24 C23 H23 120.8(11)
C19 C24 H24 120.5(10)
C23 C24 C19 121.24(14)
C23 C24 H24 118.3(10)

loop_
_geom_bond_atom_site_label_1
_geom_bond_atom_site_label_2
_geom_bond_distance
F1 C10 1.3629(17)
F2 C16 1.3653(17)
F3 C22 1.3557(17)
N1 C3 1.3400(19)
N1 C4 1.337(2)
N2 C3 1.3399(19)
N2 C6 1.336(2)
C1 C2 1.3559(19)
C1 C3 1.491(2)
C1 C7 1.4913(19)
C2 C13 1.494(2)
C2 C19 1.491(2)
C4 H4 1.01(2)
C4 C5 1.373(2)
C5 H5 0.971(19)
C5 C6 1.381(2)
C6 H6 0.96(2)
C7 C8 1.395(2)
C7 C12 1.397(2)
C8 H8 0.975(19)
C8 C9 1.389(2)
C9 H9 0.965(19)
C9 C10 1.373(2)
C10 C11 1.373(2)
C11 H11 0.942(19)
C11 C12 1.390(2)
C12 H12 0.966(18)
C13 C14 1.4020(19)
C13 C18 1.391(2)
C14 H14 0.992(18)
C14 C15 1.387(2)
C15 H15 0.964(18)
C15 C16 1.378(2)
C16 C17 1.380(2)
C17 H17 0.960(19)
C17 C18 1.391(2)
C18 H18 0.979(17)
C19 C20 1.399(2)
C19 C24 1.398(2)
C20 H20 0.951(18)
C20 C21 1.384(2)
C21 H21 0.951(19)
C21 C22 1.379(2)
C22 C23 1.375(2)
C23 H23 0.964(19)
C23 C24 1.390(2)
C24 H24 0.975(19)

loop_
_geom_torsion_atom_site_label_1
_geom_torsion_atom_site_label_2
_geom_torsion_atom_site_label_3
_geom_torsion_atom_site_label_4
_geom_torsion
F1 C10 C11 C12 177.99(13)
F2 C16 C17 C18 -179.02(13)
F3 C22 C23 C24 -179.61(12)
N1 C4 C5 C6 -1.6(2)
C1 C2 C13 C14 -130.49(15)
C1 C2 C13 C18 54.2(2)
C1 C2 C19 C20 40.1(2)
C1 C2 C19 C24 -141.52(15)
C1 C7 C8 C9 178.53(13)
C1 C7 C12 C11 -179.27(13)
C2 C1 C3 N1 62.5(2)
C2 C1 C3 N2 -118.98(16)
C2 C1 C7 C8 -129.08(16)
C2 C1 C7 C12 51.4(2)
C2 C13 C14 C15 -176.35(13)
C2 C13 C18 C17 176.05(13)
C2 C19 C20 C21 179.38(13)
C2 C19 C24 C23 -179.64(12)
C3 N1 C4 C5 1.0(2)
C3 N2 C6 C5 1.5(2)
C3 C1 C2 C13 9.2(2)
C3 C1 C2 C19 -174.25(13)
C3 C1 C7 C8 52.30(18)
C3 C1 C7 C12 -127.21(14)
C4 N1 C3 N2 0.9(2)
C4 N1 C3 C1 179.37(14)
C4 C5 C6 N2 0.2(2)
C6 N2 C3 N1 -2.2(2)
C6 N2 C3 C1 179.35(14)
C7 C1 C2 C13 -169.39(13)
C7 C1 C2 C19 7.2(2)
C7 C1 C3 N1 -118.86(15)
C7 C1 C3 N2 59.71(18)
C7 C8 C9 C10 0.8(2)
C8 C7 C12 C11 1.2(2)
C8 C9 C10 F1 -178.71(13)
C8 C9 C10 C11 1.2(2)
C9 C10 C11 C12 -1.9(2)
C10 C11 C12 C7 0.7(2)
C12 C7 C8 C9 -1.9(2)
C13 C2 C19 C20 -143.13(14)
C13 C2 C19 C24 35.25(18)
C13 C14 C15 C16 0.9(2)
C14 C13 C18 C17 0.7(2)
C14 C15 C16 F2 178.72(13)
C14 C15 C16 C17 -0.6(2)
C15 C16 C17 C18 0.3(2)
C16 C17 C18 C13 -0.3(2)
C18 C13 C14 C15 -1.0(2)
C19 C2 C13 C14 52.60(18)
C19 C2 C13 C18 -122.70(14)
C19 C20 C21 C22 -0.1(2)
C20 C19 C24 C23 -1.2(2)
C20 C21 C22 F3 179.41(12)
C20 C21 C22 C23 -0.7(2)
C21 C22 C23 C24 0.5(2)
C22 C23 C24 C19 0.5(2)
C24 C19 C20 C21 1.0(2)
